data_1560043
loop_
_publ_author_name
'Rajkumar, Madhu'
'Desiraju, Gautam R.'

_publ_section_title
;
 Quaternary and quinary molecular solids based on structural inequivalence
 and combinatorial approaches: 2-nitroresorcinol and
 4,6-dichlororesorcinol
;
_journal_issue 2
_journal_name_full IUCrJ
_journal_page_first 178
_journal_page_last 185
_journal_paper_doi 10.1107/S2052252520016589
_journal_volume 8
_journal_year 2021
_chemical_formula_sum 'C32 H23 N3 O3.99'
_chemical_formula_weight 513.33
_space_group_crystal_system triclinic
_space_group_IT_number 2
_space_group_name_Hall '-P 1'
_space_group_name_H-M_alt 'P -1'
_atom_sites_solution_hydrogens geom
_audit_creation_method SHELXL-2018/3
_cell_angle_alpha 93.232(7)
_cell_angle_beta 102.634(7)
_cell_angle_gamma 97.795(7)
_cell_formula_units_Z 4
_cell_length_a 9.2447(9)
_cell_length_b 14.4694(13)
_cell_length_c 19.3202(18)
_cell_measurement_reflns_used 20527
_cell_measurement_temperature 150(2)
_cell_measurement_theta_max 27.6
_cell_measurement_theta_min 3.0
_cell_volume 2488.6(4)
_computing_structure_refinement 'SHELXL-2018/3 (Sheldrick, 2018)'
_diffrn_ambient_temperature 150(2)
_diffrn_measured_fraction_theta_full 0.998
_diffrn_measured_fraction_theta_max 0.997
_diffrn_measurement_device_type 'Rigaku Mercury375R (2x2 bin mode)'
_diffrn_measurement_method 'profile data from \w-scans'
_diffrn_radiation_type MoK\a
_diffrn_radiation_wavelength 0.71073
_diffrn_reflns_av_R_equivalents 0.0450
_diffrn_reflns_av_unetI/netI 0.0601
_diffrn_reflns_Laue_measured_fraction_full 0.998
_diffrn_reflns_Laue_measured_fraction_max 0.997
_diffrn_reflns_limit_h_max 12
_diffrn_reflns_limit_h_min -11
_diffrn_reflns_limit_k_max 18
_diffrn_reflns_limit_k_min -18
_diffrn_reflns_limit_l_max 25
_diffrn_reflns_limit_l_min -24
_diffrn_reflns_number 25721
_diffrn_reflns_point_group_measured_fraction_full 0.998
_diffrn_reflns_point_group_measured_fraction_max 0.997
_diffrn_reflns_theta_full 25.242
_diffrn_reflns_theta_max 27.484
_diffrn_reflns_theta_min 3.042
_diffrn_source 'Sealed Tube'
_exptl_absorpt_coefficient_mu 0.092
_exptl_absorpt_correction_T_max 1.000
_exptl_absorpt_correction_T_min 0.762
_exptl_absorpt_correction_type multi-scan
_exptl_absorpt_process_details 'Jacobson, R. (1998) Private communication'
_exptl_crystal_colour Yellow
_exptl_crystal_density_diffrn 1.370
_exptl_crystal_description Block
_exptl_crystal_F_000 1072
_exptl_crystal_size_max 0.290
_exptl_crystal_size_mid 0.220
_exptl_crystal_size_min 0.170
_refine_diff_density_max 0.576
_refine_diff_density_min -0.400
_refine_diff_density_rms 0.054
_refine_ls_extinction_method none
_refine_ls_goodness_of_fit_ref 1.035
_refine_ls_hydrogen_treatment constr
_refine_ls_matrix_type full
_refine_ls_number_parameters 729
_refine_ls_number_reflns 11355
_refine_ls_number_restraints 0
_refine_ls_restrained_S_all 1.035
_refine_ls_R_factor_all 0.0890
_refine_ls_R_factor_gt 0.0567
_refine_ls_shift/su_max 0.000
_refine_ls_shift/su_mean 0.000
_refine_ls_structure_factor_coef Fsqd
_refine_ls_weighting_details 'w=1/[\s^2^(Fo^2^)+(0.0665P)^2^+0.7465P] where P=(Fo^2^+2Fc^2^)/3'
_refine_ls_weighting_scheme calc
_refine_ls_wR_factor_gt 0.1419
_refine_ls_wR_factor_ref 0.1588
_reflns_Friedel_coverage 0.000
_reflns_number_gt 7523
_reflns_number_total 11355
_reflns_threshold_expression 'I > 2\s(I)'
_cod_data_source_file yc5029.cif
_cod_data_source_block 3NRES-ACR
_cod_depositor_comments
;
The following automatic conversions were performed:

data item '_exptl_absorpt_correction_type' value 'Multi-scan' was
changed to 'multi-scan' in accordance with the
/home/data/users/saulius/crontab/automatic-downloads/rss-feeds/IUCr/lib/dictionaries/cif_core.dic
dictionary named 'cif_core.dic' version 2.4.2 last updated on
2011-04-26.

Automatic conversion script
Id: cif_fix_values 7556 2019-12-06 15:28:31Z antanas 

 Adding full bibliography for 1560041--1560072.cif.
;
_cod_database_code 1560043
_shelx_shelxl_version_number 2018/3
_shelx_space_group_comment
;
The symmetry employed for this shelxl refinement is uniquely defined
by the following loop, which should always be used as a source of
symmetry information in preference to the above space-group names.
They are only intended as comments.
;
_shelx_estimated_absorpt_t_min 0.974
_shelx_estimated_absorpt_t_max 0.985

loop_
_space_group_symop_operation_xyz
'x, y, z'
'-x, -y, -z'

loop_
_atom_site_label
_atom_site_type_symbol
_atom_site_fract_x
_atom_site_fract_y
_atom_site_fract_z
_atom_site_U_iso_or_equiv
_atom_site_adp_type
_atom_site_occupancy
_atom_site_site_symmetry_order
_atom_site_calc_flag
_atom_site_refinement_flags_posn
_atom_site_refinement_flags_adp
_atom_site_refinement_flags_occupancy
_atom_site_disorder_assembly
_atom_site_disorder_group
N1 N 1.02767(19) 0.09475(10) 0.43919(8) 0.0241(4) Uani 1 1 d . . . . .
C40 C 0.8842(2) 0.11091(13) 0.42520(10) 0.0249(4) Uani 1 1 d . . . . .
C41 C 0.7959(3) 0.09336(15) 0.35405(11) 0.0346(5) Uani 1 1 d . . . . .
H41 H 0.838130 0.071641 0.317946 0.041 Uiso 1 1 calc R U . . .
C42 C 0.6510(3) 0.10808(16) 0.33857(13) 0.0426(6) Uani 1 1 d . . . . .
H42 H 0.594862 0.096223 0.291924 0.051 Uiso 1 1 calc R U . . .
C43 C 0.5838(3) 0.14139(16) 0.39269(14) 0.0428(6) Uani 1 1 d . . . . .
H43 H 0.484524 0.151522 0.381117 0.051 Uiso 1 1 calc R U . . .
C44 C 0.6635(2) 0.15847(14) 0.46098(12) 0.0346(5) Uani 1 1 d . . . . .
H44 H 0.617995 0.179719 0.495980 0.042 Uiso 1 1 calc R U . . .
C45 C 0.8163(2) 0.14427(13) 0.47990(11) 0.0260(4) Uani 1 1 d . . . . .
C46 C 0.9031(2) 0.16090(13) 0.54892(10) 0.0254(4) Uani 1 1 d . . . . .
H46 H 0.861547 0.181898 0.585491 0.031 Uiso 1 1 calc R U . . .
C47 C 1.0527(2) 0.14621(12) 0.56374(10) 0.0232(4) Uani 1 1 d . . . . .
C48 C 1.1477(2) 0.16304(14) 0.63360(10) 0.0297(5) Uani 1 1 d . . . . .
H48 H 1.110734 0.185029 0.671451 0.036 Uiso 1 1 calc R U . . .
C49 C 1.2923(3) 0.14686(15) 0.64478(11) 0.0336(5) Uani 1 1 d . . . . .
H49 H 1.353879 0.158372 0.690342 0.040 Uiso 1 1 calc R U . . .
C50 C 1.3504(2) 0.11272(14) 0.58791(11) 0.0322(5) Uani 1 1 d . . . . .
H50 H 1.449253 0.101702 0.596708 0.039 Uiso 1 1 calc R U . . .
C51 C 1.2635(2) 0.09588(13) 0.52075(11) 0.0275(4) Uani 1 1 d . . . . .
H51 H 1.303298 0.073511 0.483994 0.033 Uiso 1 1 calc R U . . .
C52 C 1.1117(2) 0.11231(12) 0.50630(10) 0.0227(4) Uani 1 1 d . . . . .
N2 N 0.48018(18) 0.41106(10) 0.42076(8) 0.0223(3) Uani 1 1 d . . . . .
C27 C 0.2460(2) 0.41349(14) 0.33878(11) 0.0304(5) Uani 1 1 d . . . . .
H27 H 0.296503 0.437734 0.305578 0.037 Uiso 1 1 calc R U . . .
C28 C 0.0938(3) 0.39716(16) 0.32272(12) 0.0389(5) Uani 1 1 d . . . . .
H28 H 0.041158 0.410527 0.278555 0.047 Uiso 1 1 calc R U . . .
C29 C 0.0137(3) 0.35985(15) 0.37253(13) 0.0382(5) Uani 1 1 d . . . . .
H29 H -0.090588 0.348414 0.360555 0.046 Uiso 1 1 calc R U . . .
C30 C 0.0887(2) 0.34108(14) 0.43700(12) 0.0316(5) Uani 1 1 d . . . . .
H30 H 0.035230 0.317468 0.469341 0.038 Uiso 1 1 calc R U . . .
C31 C 0.2486(2) 0.35680(13) 0.45651(10) 0.0244(4) Uani 1 1 d . . . . .
C32 C 0.3311(2) 0.33894(13) 0.52234(10) 0.0253(4) Uani 1 1 d . . . . .
H32 H 0.281716 0.316303 0.556418 0.030 Uiso 1 1 calc R U . . .
C33 C 0.4875(2) 0.35472(12) 0.53763(10) 0.0223(4) Uani 1 1 d . . . . .
C34 C 0.5787(2) 0.33647(14) 0.60361(10) 0.0293(5) Uani 1 1 d . . . . .
H34 H 0.533717 0.313136 0.638937 0.035 Uiso 1 1 calc R U . . .
C35 C 0.7306(2) 0.35284(14) 0.61534(11) 0.0315(5) Uani 1 1 d . . . . .
H35 H 0.788768 0.340183 0.658457 0.038 Uiso 1 1 calc R U . . .
C36 C 0.8013(2) 0.38928(13) 0.56201(11) 0.0293(5) Uani 1 1 d . . . . .
H36 H 0.905446 0.400151 0.570719 0.035 Uiso 1 1 calc R U . . .
C37 C 0.7189(2) 0.40834(13) 0.49872(10) 0.0257(4) Uani 1 1 d . . . . .
H37 H 0.766997 0.432658 0.464696 0.031 Uiso 1 1 calc R U . . .
C38 C 0.5595(2) 0.39142(12) 0.48398(10) 0.0210(4) Uani 1 1 d . . . . .
C39 C 0.3287(2) 0.39374(13) 0.40614(10) 0.0234(4) Uani 1 1 d . . . . .
C20 C 0.4392(2) 0.83894(13) 0.06174(10) 0.0263(4) Uani 1 1 d . . . . .
H20 H 0.395732 0.815663 0.097540 0.032 Uiso 1 1 calc R U . . .
C14 C 0.5947(2) 0.86094(13) 0.07412(10) 0.0251(4) Uani 1 1 d . . . . .
C15 C 0.6928(3) 0.85036(14) 0.13999(11) 0.0329(5) Uani 1 1 d . . . . .
H15 H 0.653314 0.828299 0.177326 0.040 Uiso 1 1 calc R U . . .
C16 C 0.8440(3) 0.87223(15) 0.14890(12) 0.0372(5) Uani 1 1 d . . . . .
H16 H 0.907172 0.865628 0.192372 0.045 Uiso 1 1 calc R U . . .
C17 C 0.9055(3) 0.90497(14) 0.09224(12) 0.0352(5) Uani 1 1 d . . . . .
H17 H 1.009106 0.918499 0.098739 0.042 Uiso 1 1 calc R U . . .
C18 C 0.8162(2) 0.91702(13) 0.02857(11) 0.0300(5) Uani 1 1 d . . . . .
H18 H 0.858966 0.939215 -0.007771 0.036 Uiso 1 1 calc R U . . .
C19 C 0.6569(2) 0.89577(12) 0.01715(10) 0.0233(4) Uani 1 1 d . . . . .
N3 N 0.57066(19) 0.90952(10) -0.04613(8) 0.0238(4) Uani 1 1 d . . . . .
C21 C 0.4200(2) 0.88807(12) -0.05718(10) 0.0233(4) Uani 1 1 d . . . . .
C22 C 0.3286(2) 0.90207(13) -0.12401(10) 0.0290(5) Uani 1 1 d . . . . .
H22 H 0.372767 0.926544 -0.159229 0.035 Uiso 1 1 calc R U . . .
C23 C 0.1772(3) 0.87994(14) -0.13671(12) 0.0355(5) Uani 1 1 d . . . . .
H23 H 0.118821 0.888921 -0.180837 0.043 Uiso 1 1 calc R U . . .
C24 C 0.1063(3) 0.84330(15) -0.08377(13) 0.0377(5) Uani 1 1 d . . . . .
H24 H 0.002423 0.827899 -0.093720 0.045 Uiso 1 1 calc R U . . .
C25 C 0.1887(2) 0.83067(13) -0.01910(12) 0.0316(5) Uani 1 1 d . . . . .
H25 H 0.140946 0.808273 0.015597 0.038 Uiso 1 1 calc R U . . .
C26 C 0.3487(2) 0.85138(12) -0.00342(10) 0.0239(4) Uani 1 1 d . . . . .
C7 C 0.0092(2) 0.66044(13) 0.08920(10) 0.0264(4) Uani 1 1 d . . . . .
H7 H -0.021595 0.681285 0.129285 0.032 Uiso 1 1 calc R U . . .
C1 C 0.1535(2) 0.63897(13) 0.09619(10) 0.0255(4) Uani 1 1 d . . . . .
C2 C 0.2603(3) 0.64742(14) 0.16295(11) 0.0318(5) Uani 1 1 d . . . . .
H2 H 0.234109 0.668352 0.204270 0.038 Uiso 1 1 calc R U . . .
C3 C 0.4002(3) 0.62507(15) 0.16655(12) 0.0349(5) Uani 1 1 d . . . . .
H3 H 0.468324 0.630023 0.210332 0.042 Uiso 1 1 calc R U . . .
C4 C 0.4423(3) 0.59434(15) 0.10392(12) 0.0347(5) Uani 1 1 d . . . . .
H4 H 0.538578 0.580251 0.106995 0.042 Uiso 1 1 calc R U . . .
C5 C 0.3440(2) 0.58507(13) 0.03918(11) 0.0294(5) Uani 1 1 d . . . . .
H5 H 0.373774 0.564671 -0.001303 0.035 Uiso 1 1 calc R U . . .
C6 C 0.1963(2) 0.60636(12) 0.03313(10) 0.0236(4) Uani 1 1 d . . . . .
N4 N 0.10118(19) 0.59591(10) -0.03158(8) 0.0245(4) Uani 1 1 d . . . . .
C8 C -0.0382(2) 0.61774(13) -0.03747(10) 0.0251(4) Uani 1 1 d . . . . .
C9 C -0.1382(2) 0.60792(14) -0.10569(11) 0.0305(5) Uani 1 1 d . . . . .
H9 H -0.106934 0.586500 -0.145464 0.037 Uiso 1 1 calc R U . . .
C10 C -0.2794(3) 0.62957(14) -0.11335(12) 0.0343(5) Uani 1 1 d . . . . .
H10 H -0.343385 0.622831 -0.158347 0.041 Uiso 1 1 calc R U . . .
C11 C -0.3302(3) 0.66231(14) -0.05352(13) 0.0360(5) Uani 1 1 d . . . . .
H11 H -0.426623 0.677262 -0.059638 0.043 Uiso 1 1 calc R U . . .
C12 C -0.2386(2) 0.67184(14) 0.01249(12) 0.0312(5) Uani 1 1 d . . . . .
H12 H -0.273606 0.692196 0.051433 0.037 Uiso 1 1 calc R U . . .
C13 C -0.0892(2) 0.65104(13) 0.02297(10) 0.0250(4) Uani 1 1 d . . . . .
O1 O 0.85130(18) 0.49834(9) 0.14411(8) 0.0352(4) Uani 1 1 d . . . . .
H1 H 0.857900 0.463880 0.110121 0.053 Uiso 1 1 calc R U . . .
O2 O 0.63299(17) 0.51091(9) 0.34051(7) 0.0309(3) Uani 1 1 d . . . . .
H2A H 0.582844 0.479150 0.363210 0.046 Uiso 1 1 calc R U . . .
O5 O 0.9096(2) 0.61645(12) 0.31244(10) 0.0618(6) Uani 1 1 d . . . . .
O6 O 0.7650(2) 0.65495(10) 0.22096(9) 0.0475(4) Uani 1 1 d . . . . .
N6 N 0.80915(18) 0.59709(11) 0.25947(8) 0.0232(4) Uani 1 1 d . . . . .
C53 C 0.7414(2) 0.49862(12) 0.24225(9) 0.0194(4) Uani 1 1 d . . . . .
C54 C 0.7690(2) 0.44999(13) 0.18366(9) 0.0221(4) Uani 1 1 d . . . . .
C55 C 0.7147(2) 0.35471(13) 0.17041(10) 0.0262(4) Uani 1 1 d . . . . .
H55 H 0.732634 0.320126 0.131934 0.031 Uiso 1 1 calc R U . . .
C56 C 0.6337(2) 0.31216(13) 0.21537(10) 0.0270(4) Uani 1 1 d . . . . .
H56 H 0.598597 0.248269 0.206826 0.032 Uiso 1 1 calc R U . . .
C57 C 0.6031(2) 0.36130(13) 0.27243(10) 0.0258(4) Uani 1 1 d . . . . .
H57 H 0.546180 0.330955 0.300969 0.031 Uiso 1 1 calc R U . . .
C58 C 0.6578(2) 0.45657(13) 0.28712(9) 0.0215(4) Uani 1 1 d . . . . .
O3 O 0.14648(19) -0.00245(10) 0.35063(7) 0.0354(4) Uani 1 1 d . . . . .
H3A H 0.106887 0.030186 0.374830 0.053 Uiso 1 1 calc R U . . .
O4 O 0.32772(18) -0.00928(9) 0.14213(7) 0.0328(4) Uani 1 1 d . . . . .
H4A H 0.355296 0.024294 0.113214 0.049 Uiso 1 1 calc R U . . .
N5 N 0.26203(19) -0.09878(11) 0.25486(9) 0.0246(4) Uani 1 1 d . . . . .
C59 C 0.2409(2) -0.00080(12) 0.24754(9) 0.0200(4) Uani 1 1 d . . . . .
C60 C 0.1845(2) 0.04575(13) 0.29861(9) 0.0221(4) Uani 1 1 d . . . . .
C61 C 0.1745(2) 0.14063(13) 0.29335(10) 0.0256(4) Uani 1 1 d . . . . .
H61 H 0.138329 0.173902 0.326814 0.031 Uiso 1 1 calc R U . . .
C62 C 0.2188(2) 0.18499(13) 0.23793(10) 0.0273(4) Uani 1 1 d . . . . .
H62 H 0.213193 0.248406 0.235151 0.033 Uiso 1 1 calc R U . . .
C63 C 0.2712(2) 0.13734(13) 0.18670(10) 0.0253(4) Uani 1 1 d . . . . .
H63 H 0.298389 0.168404 0.149563 0.030 Uiso 1 1 calc R U . . .
C64 C 0.2831(2) 0.04297(13) 0.19076(9) 0.0216(4) Uani 1 1 d . . . . .
O8 O 0.1573(2) -0.15747(13) 0.25752(16) 0.0356(9) Uani 0.770(7) 1 d . . . . .
O7 O 0.3913(2) -0.11700(14) 0.26010(18) 0.0427(10) Uani 0.800(8) 1 d . . . . .
O12 O 0.1801(11) -0.1557(5) 0.2054(6) 0.047(4) Uani 0.203(8) 1 d . . . . .
O11 O 0.3353(15) -0.1184(6) 0.3042(7) 0.058(5) Uani 0.202(9) 1 d . . . . .

loop_
_atom_site_aniso_label
_atom_site_aniso_U_11
_atom_site_aniso_U_22
_atom_site_aniso_U_33
_atom_site_aniso_U_23
_atom_site_aniso_U_13
_atom_site_aniso_U_12
N1 0.0306(10) 0.0211(8) 0.0224(8) 0.0042(6) 0.0106(7) 0.0024(7)
C40 0.0292(11) 0.0195(9) 0.0257(10) 0.0044(8) 0.0077(9) -0.0010(8)
C41 0.0399(13) 0.0348(12) 0.0257(11) 0.0066(9) 0.0042(10) -0.0017(10)
C42 0.0403(14) 0.0416(13) 0.0378(13) 0.0132(10) -0.0044(11) -0.0041(11)
C43 0.0279(12) 0.0360(13) 0.0609(16) 0.0113(11) 0.0018(12) 0.0031(10)
C44 0.0290(12) 0.0274(11) 0.0487(14) 0.0074(10) 0.0110(11) 0.0036(9)
C45 0.0277(11) 0.0193(10) 0.0329(11) 0.0071(8) 0.0107(9) 0.0017(8)
C46 0.0343(12) 0.0182(9) 0.0278(10) 0.0034(8) 0.0154(9) 0.0041(8)
C47 0.0312(11) 0.0166(9) 0.0234(10) 0.0045(7) 0.0102(9) 0.0019(8)
C48 0.0396(13) 0.0267(10) 0.0234(10) 0.0016(8) 0.0099(9) 0.0035(9)
C49 0.0366(13) 0.0348(12) 0.0264(11) 0.0072(9) 0.0015(10) 0.0015(10)
C50 0.0271(11) 0.0286(11) 0.0413(12) 0.0107(9) 0.0067(10) 0.0044(9)
C51 0.0297(11) 0.0247(10) 0.0316(11) 0.0050(8) 0.0127(9) 0.0058(8)
C52 0.0298(11) 0.0156(9) 0.0245(10) 0.0043(7) 0.0103(9) 0.0015(8)
N2 0.0263(9) 0.0210(8) 0.0216(8) -0.0005(6) 0.0088(7) 0.0059(7)
C27 0.0361(12) 0.0308(11) 0.0241(10) -0.0014(8) 0.0047(9) 0.0093(9)
C28 0.0381(14) 0.0389(13) 0.0345(12) -0.0032(10) -0.0046(11) 0.0119(10)
C29 0.0248(12) 0.0357(12) 0.0510(14) -0.0047(10) 0.0028(11) 0.0067(9)
C30 0.0254(11) 0.0252(10) 0.0445(13) -0.0002(9) 0.0103(10) 0.0029(8)
C31 0.0265(11) 0.0176(9) 0.0307(10) -0.0004(8) 0.0105(9) 0.0035(8)
C32 0.0301(11) 0.0202(10) 0.0290(10) 0.0019(8) 0.0150(9) 0.0028(8)
C33 0.0294(11) 0.0166(9) 0.0224(9) 0.0001(7) 0.0098(8) 0.0029(8)
C34 0.0386(13) 0.0265(11) 0.0244(10) 0.0031(8) 0.0105(9) 0.0053(9)
C35 0.0351(13) 0.0322(11) 0.0245(10) -0.0010(8) 0.0001(9) 0.0081(9)
C36 0.0248(11) 0.0271(11) 0.0349(11) -0.0037(9) 0.0055(9) 0.0046(8)
C37 0.0260(11) 0.0231(10) 0.0291(10) -0.0003(8) 0.0102(9) 0.0026(8)
C38 0.0259(10) 0.0164(9) 0.0220(9) -0.0017(7) 0.0088(8) 0.0035(7)
C39 0.0278(11) 0.0200(9) 0.0233(10) -0.0011(7) 0.0077(8) 0.0053(8)
C20 0.0386(12) 0.0176(9) 0.0294(11) 0.0058(8) 0.0189(10) 0.0075(8)
C14 0.0377(12) 0.0181(9) 0.0232(10) 0.0016(7) 0.0123(9) 0.0080(8)
C15 0.0476(14) 0.0283(11) 0.0263(11) 0.0073(8) 0.0103(10) 0.0129(10)
C16 0.0436(14) 0.0349(12) 0.0298(11) 0.0031(9) -0.0012(10) 0.0100(10)
C17 0.0296(12) 0.0295(11) 0.0433(13) -0.0010(9) 0.0020(10) 0.0057(9)
C18 0.0346(12) 0.0222(10) 0.0350(11) 0.0006(8) 0.0132(10) 0.0026(9)
C19 0.0323(11) 0.0167(9) 0.0231(10) 0.0006(7) 0.0099(9) 0.0060(8)
N3 0.0320(10) 0.0198(8) 0.0225(8) 0.0010(6) 0.0121(7) 0.0052(7)
C21 0.0330(11) 0.0168(9) 0.0227(9) -0.0004(7) 0.0108(9) 0.0057(8)
C22 0.0397(13) 0.0225(10) 0.0252(10) 0.0006(8) 0.0077(10) 0.0064(9)
C23 0.0410(14) 0.0278(11) 0.0335(12) 0.0001(9) -0.0015(10) 0.0083(10)
C24 0.0287(12) 0.0284(11) 0.0542(15) 0.0023(10) 0.0058(11) 0.0045(9)
C25 0.0333(12) 0.0220(10) 0.0440(13) 0.0057(9) 0.0171(10) 0.0057(9)
C26 0.0313(11) 0.0156(9) 0.0279(10) 0.0026(7) 0.0120(9) 0.0052(8)
C7 0.0388(12) 0.0180(9) 0.0265(10) 0.0016(7) 0.0177(9) 0.0022(8)
C1 0.0345(12) 0.0183(9) 0.0261(10) 0.0032(8) 0.0132(9) 0.0025(8)
C2 0.0443(14) 0.0273(11) 0.0251(10) 0.0016(8) 0.0126(10) 0.0025(9)
C3 0.0376(13) 0.0345(12) 0.0306(11) 0.0047(9) 0.0041(10) 0.0043(10)
C4 0.0347(13) 0.0305(11) 0.0406(13) 0.0068(9) 0.0100(11) 0.0068(9)
C5 0.0377(12) 0.0236(10) 0.0317(11) 0.0052(8) 0.0170(10) 0.0057(9)
C6 0.0320(11) 0.0160(9) 0.0251(10) 0.0038(7) 0.0123(9) 0.0016(8)
N4 0.0320(10) 0.0194(8) 0.0250(8) 0.0036(6) 0.0131(8) 0.0033(7)
C8 0.0329(11) 0.0182(9) 0.0266(10) 0.0051(7) 0.0132(9) 0.0003(8)
C9 0.0383(13) 0.0272(11) 0.0274(11) 0.0057(8) 0.0121(10) 0.0009(9)
C10 0.0370(13) 0.0293(11) 0.0335(12) 0.0068(9) 0.0037(10) 0.0001(9)
C11 0.0293(12) 0.0267(11) 0.0533(14) 0.0062(10) 0.0114(11) 0.0045(9)
C12 0.0345(12) 0.0226(10) 0.0399(12) 0.0011(9) 0.0171(10) 0.0028(9)
C13 0.0299(11) 0.0173(9) 0.0305(10) 0.0029(8) 0.0140(9) 0.0013(8)
O1 0.0527(10) 0.0264(8) 0.0320(8) -0.0036(6) 0.0285(8) -0.0033(7)
O2 0.0443(9) 0.0262(7) 0.0269(7) -0.0011(6) 0.0213(7) 0.0019(6)
O5 0.0529(12) 0.0384(10) 0.0695(13) 0.0011(9) -0.0314(10) -0.0036(8)
O6 0.0646(12) 0.0254(8) 0.0443(9) 0.0091(7) -0.0065(9) 0.0064(8)
N6 0.0245(9) 0.0229(8) 0.0225(8) 0.0016(7) 0.0061(7) 0.0036(7)
C53 0.0195(10) 0.0188(9) 0.0188(9) 0.0010(7) 0.0024(8) 0.0023(7)
C54 0.0220(10) 0.0265(10) 0.0189(9) 0.0039(7) 0.0075(8) 0.0021(8)
C55 0.0329(11) 0.0239(10) 0.0227(10) -0.0025(8) 0.0102(9) 0.0035(8)
C56 0.0328(12) 0.0190(9) 0.0295(10) 0.0007(8) 0.0109(9) -0.0003(8)
C57 0.0310(11) 0.0234(10) 0.0262(10) 0.0055(8) 0.0133(9) 0.0024(8)
C58 0.0252(10) 0.0230(10) 0.0178(9) 0.0017(7) 0.0068(8) 0.0058(8)
O3 0.0590(11) 0.0288(8) 0.0286(8) 0.0078(6) 0.0271(8) 0.0119(7)
O4 0.0506(10) 0.0275(8) 0.0295(8) 0.0053(6) 0.0258(7) 0.0105(7)
N5 0.0276(10) 0.0260(9) 0.0221(9) 0.0022(7) 0.0088(8) 0.0060(8)
C59 0.0191(10) 0.0205(9) 0.0196(9) 0.0016(7) 0.0032(8) 0.0024(7)
C60 0.0240(10) 0.0239(10) 0.0189(9) 0.0012(7) 0.0076(8) 0.0014(8)
C61 0.0314(11) 0.0256(10) 0.0224(10) -0.0011(8) 0.0114(9) 0.0064(8)
C62 0.0345(12) 0.0217(10) 0.0275(10) 0.0023(8) 0.0110(9) 0.0039(8)
C63 0.0290(11) 0.0255(10) 0.0238(10) 0.0065(8) 0.0105(9) 0.0033(8)
C64 0.0194(10) 0.0278(10) 0.0175(9) 0.0003(7) 0.0056(8) 0.0018(8)
O8 0.0362(13) 0.0214(11) 0.051(2) 0.0047(9) 0.0158(11) 0.0010(8)
O7 0.0306(13) 0.0431(13) 0.058(2) 0.0116(11) 0.0085(11) 0.0179(9)
O12 0.052(6) 0.021(4) 0.053(8) -0.003(4) -0.016(5) 0.003(4)
O11 0.069(9) 0.049(6) 0.045(8) 0.005(4) -0.024(6) 0.033(5)

loop_
_atom_type_symbol
_atom_type_description
_atom_type_scat_dispersion_real
_atom_type_scat_dispersion_imag
_atom_type_scat_source
C C 0.0033 0.0016 'International Tables Vol C Tables 4.2.6.8 and 6.1.1.4'
H H 0.0000 0.0000 'International Tables Vol C Tables 4.2.6.8 and 6.1.1.4'
N N 0.0061 0.0033 'International Tables Vol C Tables 4.2.6.8 and 6.1.1.4'
O O 0.0106 0.0060 'International Tables Vol C Tables 4.2.6.8 and 6.1.1.4'

loop_
_geom_angle_atom_site_label_1
_geom_angle_atom_site_label_2
_geom_angle_atom_site_label_3
_geom_angle
_geom_angle_site_symmetry_1
_geom_angle_site_symmetry_3
_geom_angle_publ_flag
C52 N1 C40 119.35(16) . . ?
N1 C40 C41 119.31(18) . . ?
N1 C40 C45 122.12(18) . . ?
C41 C40 C45 118.57(19) . . ?
C42 C41 C40 120.6(2) . . ?
C42 C41 H41 119.7 . . ?
C40 C41 H41 119.7 . . ?
C41 C42 C43 120.9(2) . . ?
C41 C42 H42 119.6 . . ?
C43 C42 H42 119.6 . . ?
C44 C43 C42 120.4(2) . . ?
C44 C43 H43 119.8 . . ?
C42 C43 H43 119.8 . . ?
C43 C44 C45 120.8(2) . . ?
C43 C44 H44 119.6 . . ?
C45 C44 H44 119.6 . . ?
C46 C45 C44 123.18(19) . . ?
C46 C45 C40 118.07(18) . . ?
C44 C45 C40 118.75(19) . . ?
C45 C46 C47 120.26(18) . . ?
C45 C46 H46 119.9 . . ?
C47 C46 H46 119.9 . . ?
C46 C47 C48 122.68(18) . . ?
C46 C47 C52 118.21(18) . . ?
C48 C47 C52 119.10(18) . . ?
C49 C48 C47 119.96(19) . . ?
C49 C48 H48 120.0 . . ?
C47 C48 H48 120.0 . . ?
C48 C49 C50 120.9(2) . . ?
C48 C49 H49 119.6 . . ?
C50 C49 H49 119.6 . . ?
C51 C50 C49 120.9(2) . . ?
C51 C50 H50 119.6 . . ?
C49 C50 H50 119.6 . . ?
C50 C51 C52 120.32(19) . . ?
C50 C51 H51 119.8 . . ?
C52 C51 H51 119.8 . . ?
N1 C52 C51 119.18(17) . . ?
N1 C52 C47 121.96(18) . . ?
C51 C52 C47 118.86(18) . . ?
C38 N2 C39 119.52(16) . . ?
C28 C27 C39 120.4(2) . . ?
C28 C27 H27 119.8 . . ?
C39 C27 H27 119.8 . . ?
C27 C28 C29 120.9(2) . . ?
C27 C28 H28 119.5 . . ?
C29 C28 H28 119.5 . . ?
C30 C29 C28 120.1(2) . . ?
C30 C29 H29 119.9 . . ?
C28 C29 H29 119.9 . . ?
C29 C30 C31 121.2(2) . . ?
C29 C30 H30 119.4 . . ?
C31 C30 H30 119.4 . . ?
C32 C31 C30 123.40(18) . . ?
C32 C31 C39 118.10(18) . . ?
C30 C31 C39 118.50(18) . . ?
C31 C32 C33 120.47(17) . . ?
C31 C32 H32 119.8 . . ?
C33 C32 H32 119.8 . . ?
C32 C33 C34 123.30(17) . . ?
C32 C33 C38 118.00(17) . . ?
C34 C33 C38 118.70(18) . . ?
C35 C34 C33 120.65(18) . . ?
C35 C34 H34 119.7 . . ?
C33 C34 H34 119.7 . . ?
C34 C35 C36 120.41(19) . . ?
C34 C35 H35 119.8 . . ?
C36 C35 H35 119.8 . . ?
C37 C36 C35 120.92(19) . . ?
C37 C36 H36 119.5 . . ?
C35 C36 H36 119.5 . . ?
C36 C37 C38 120.50(18) . . ?
C36 C37 H37 119.8 . . ?
C38 C37 H37 119.8 . . ?
N2 C38 C37 119.35(16) . . ?
N2 C38 C33 121.82(17) . . ?
C37 C38 C33 118.82(17) . . ?
N2 C39 C27 119.09(17) . . ?
N2 C39 C31 122.06(17) . . ?
C27 C39 C31 118.85(18) . . ?
C26 C20 C14 120.69(17) . . ?
C26 C20 H20 119.7 . . ?
C14 C20 H20 119.7 . . ?
C20 C14 C15 123.11(18) . . ?
C20 C14 C19 117.72(18) . . ?
C15 C14 C19 119.17(19) . . ?
C16 C15 C14 120.58(19) . . ?
C16 C15 H15 119.7 . . ?
C14 C15 H15 119.7 . . ?
C15 C16 C17 120.2(2) . . ?
C15 C16 H16 119.9 . . ?
C17 C16 H16 119.9 . . ?
C18 C17 C16 121.3(2) . . ?
C18 C17 H17 119.4 . . ?
C16 C17 H17 119.4 . . ?
C17 C18 C19 120.32(19) . . ?
C17 C18 H18 119.8 . . ?
C19 C18 H18 119.8 . . ?
N3 C19 C18 119.18(17) . . ?
N3 C19 C14 122.43(18) . . ?
C18 C19 C14 118.40(18) . . ?
C19 N3 C21 119.08(16) . . ?
N3 C21 C22 119.29(17) . . ?
N3 C21 C26 122.07(17) . . ?
C22 C21 C26 118.64(18) . . ?
C23 C22 C21 120.39(19) . . ?
C23 C22 H22 119.8 . . ?
C21 C22 H22 119.8 . . ?
C22 C23 C24 121.1(2) . . ?
C22 C23 H23 119.4 . . ?
C24 C23 H23 119.4 . . ?
C25 C24 C23 120.4(2) . . ?
C25 C24 H24 119.8 . . ?
C23 C24 H24 119.8 . . ?
C24 C25 C26 120.67(19) . . ?
C24 C25 H25 119.7 . . ?
C26 C25 H25 119.7 . . ?
C20 C26 C25 123.25(18) . . ?
C20 C26 C21 118.00(18) . . ?
C25 C26 C21 118.74(18) . . ?
C13 C7 C1 120.53(17) . . ?
C13 C7 H7 119.7 . . ?
C1 C7 H7 119.7 . . ?
C7 C1 C2 123.21(18) . . ?
C7 C1 C6 118.02(18) . . ?
C2 C1 C6 118.77(18) . . ?
C3 C2 C1 120.58(19) . . ?
C3 C2 H2 119.7 . . ?
C1 C2 H2 119.7 . . ?
C2 C3 C4 120.3(2) . . ?
C2 C3 H3 119.9 . . ?
C4 C3 H3 119.9 . . ?
C5 C4 C3 121.1(2) . . ?
C5 C4 H4 119.4 . . ?
C3 C4 H4 119.4 . . ?
C4 C5 C6 120.47(18) . . ?
C4 C5 H5 119.8 . . ?
C6 C5 H5 119.8 . . ?
N4 C6 C5 119.12(17) . . ?
N4 C6 C1 122.11(18) . . ?
C5 C6 C1 118.78(18) . . ?
C6 N4 C8 119.08(16) . . ?
N4 C8 C9 119.31(17) . . ?
N4 C8 C13 122.16(18) . . ?
C9 C8 C13 118.53(18) . . ?
C10 C9 C8 120.66(19) . . ?
C10 C9 H9 119.7 . . ?
C8 C9 H9 119.7 . . ?
C9 C10 C11 120.9(2) . . ?
C9 C10 H10 119.6 . . ?
C11 C10 H10 119.6 . . ?
C12 C11 C10 120.3(2) . . ?
C12 C11 H11 119.9 . . ?
C10 C11 H11 119.9 . . ?
C11 C12 C13 120.84(19) . . ?
C11 C12 H12 119.6 . . ?
C13 C12 H12 119.6 . . ?
C7 C13 C12 123.07(18) . . ?
C7 C13 C8 118.09(18) . . ?
C12 C13 C8 118.83(19) . . ?
C54 O1 H1 109.5 . . ?
C58 O2 H2A 109.5 . . ?
O6 N6 O5 122.75(17) . . ?
O6 N6 C53 119.65(16) . . ?
O5 N6 C53 117.60(16) . . ?
C54 C53 C58 122.76(16) . . ?
C54 C53 N6 118.42(15) . . ?
C58 C53 N6 118.75(15) . . ?
O1 C54 C53 117.34(16) . . ?
O1 C54 C55 124.06(17) . . ?
C53 C54 C55 118.57(16) . . ?
C56 C55 C54 118.99(17) . . ?
C56 C55 H55 120.5 . . ?
C54 C55 H55 120.5 . . ?
C57 C56 C55 122.22(18) . . ?
C57 C56 H56 118.9 . . ?
C55 C56 H56 118.9 . . ?
C56 C57 C58 119.72(17) . . ?
C56 C57 H57 120.1 . . ?
C58 C57 H57 120.1 . . ?
O2 C58 C57 124.49(16) . . ?
O2 C58 C53 117.79(16) . . ?
C57 C58 C53 117.71(16) . . ?
C60 O3 H3A 109.5 . . ?
C64 O4 H4A 109.5 . . ?
O11 N5 O8 93.5(8) . . ?
O11 N5 O7 54.7(8) . . ?
O8 N5 O7 122.64(19) . . ?
O11 N5 O12 125.3(6) . . ?
O8 N5 O12 51.5(5) . . ?
O7 N5 O12 105.6(5) . . ?
O11 N5 C59 120.2(5) . . ?
O8 N5 C59 120.36(17) . . ?
O7 N5 C59 116.97(17) . . ?
O12 N5 C59 114.1(4) . . ?
C60 C59 C64 122.66(16) . . ?
C60 C59 N5 118.86(15) . . ?
C64 C59 N5 118.44(16) . . ?
O3 C60 C59 118.15(16) . . ?
O3 C60 C61 123.83(16) . . ?
C59 C60 C61 118.01(16) . . ?
C62 C61 C60 119.63(17) . . ?
C62 C61 H61 120.2 . . ?
C60 C61 H61 120.2 . . ?
C63 C62 C61 121.70(18) . . ?
C63 C62 H62 119.2 . . ?
C61 C62 H62 119.2 . . ?
C62 C63 C64 119.94(17) . . ?
C62 C63 H63 120.0 . . ?
C64 C63 H63 120.0 . . ?
O4 C64 C63 123.84(16) . . ?
O4 C64 C59 118.09(16) . . ?
C63 C64 C59 118.03(16) . . ?
O12 O8 N5 66.7(4) . . ?
O12 O8 O11 96.9(7) . . ?
N5 O8 O11 41.1(4) . . ?
O11 O7 N5 56.8(4) . . ?
O8 O12 N5 61.8(6) . . ?
O7 O11 N5 68.5(8) . . ?
O7 O11 O8 98.7(7) . . ?
N5 O11 O8 45.4(4) . . ?

loop_
_geom_bond_atom_site_label_1
_geom_bond_atom_site_label_2
_geom_bond_distance
_geom_bond_site_symmetry_2
_geom_bond_publ_flag
N1 C52 1.348(2) . ?
N1 C40 1.350(3) . ?
C40 C41 1.426(3) . ?
C40 C45 1.435(3) . ?
C41 C42 1.356(3) . ?
C41 H41 0.9300 . ?
C42 C43 1.421(3) . ?
C42 H42 0.9300 . ?
C43 C44 1.354(3) . ?
C43 H43 0.9300 . ?
C44 C45 1.425(3) . ?
C44 H44 0.9300 . ?
C45 C46 1.387(3) . ?
C46 C47 1.398(3) . ?
C46 H46 0.9300 . ?
C47 C48 1.428(3) . ?
C47 C52 1.430(3) . ?
C48 C49 1.362(3) . ?
C48 H48 0.9300 . ?
C49 C50 1.417(3) . ?
C49 H49 0.9300 . ?
C50 C51 1.358(3) . ?
C50 H50 0.9300 . ?
C51 C52 1.425(3) . ?
C51 H51 0.9300 . ?
N2 C38 1.347(2) . ?
N2 C39 1.352(2) . ?
C27 C28 1.357(3) . ?
C27 C39 1.423(3) . ?
C27 H27 0.9300 . ?
C28 C29 1.424(3) . ?
C28 H28 0.9300 . ?
C29 C30 1.348(3) . ?
C29 H29 0.9300 . ?
C30 C31 1.427(3) . ?
C30 H30 0.9300 . ?
C31 C32 1.390(3) . ?
C31 C39 1.431(3) . ?
C32 C33 1.394(3) . ?
C32 H32 0.9300 . ?
C33 C34 1.426(3) . ?
C33 C38 1.438(2) . ?
C34 C35 1.358(3) . ?
C34 H34 0.9300 . ?
C35 C36 1.425(3) . ?
C35 H35 0.9300 . ?
C36 C37 1.356(3) . ?
C36 H36 0.9300 . ?
C37 C38 1.423(3) . ?
C37 H37 0.9300 . ?
C20 C26 1.387(3) . ?
C20 C14 1.393(3) . ?
C20 H20 0.9300 . ?
C14 C15 1.421(3) . ?
C14 C19 1.434(3) . ?
C15 C16 1.361(3) . ?
C15 H15 0.9300 . ?
C16 C17 1.416(3) . ?
C16 H16 0.9300 . ?
C17 C18 1.358(3) . ?
C17 H17 0.9300 . ?
C18 C19 1.428(3) . ?
C18 H18 0.9300 . ?
C19 N3 1.347(2) . ?
N3 C21 1.352(3) . ?
C21 C22 1.422(3) . ?
C21 C26 1.436(3) . ?
C22 C23 1.357(3) . ?
C22 H22 0.9300 . ?
C23 C24 1.420(3) . ?
C23 H23 0.9300 . ?
C24 C25 1.350(3) . ?
C24 H24 0.9300 . ?
C25 C26 1.429(3) . ?
C25 H25 0.9300 . ?
C7 C13 1.386(3) . ?
C7 C1 1.391(3) . ?
C7 H7 0.9300 . ?
C1 C2 1.430(3) . ?
C1 C6 1.435(3) . ?
C2 C3 1.363(3) . ?
C2 H2 0.9300 . ?
C3 C4 1.416(3) . ?
C3 H3 0.9300 . ?
C4 C5 1.363(3) . ?
C4 H4 0.9300 . ?
C5 C6 1.422(3) . ?
C5 H5 0.9300 . ?
C6 N4 1.349(2) . ?
N4 C8 1.350(3) . ?
C8 C9 1.422(3) . ?
C8 C13 1.435(3) . ?
C9 C10 1.362(3) . ?
C9 H9 0.9300 . ?
C10 C11 1.420(3) . ?
C10 H10 0.9300 . ?
C11 C12 1.356(3) . ?
C11 H11 0.9300 . ?
C12 C13 1.427(3) . ?
C12 H12 0.9300 . ?
O1 C54 1.350(2) . ?
O1 H1 0.8200 . ?
O2 C58 1.340(2) . ?
O2 H2A 0.8200 . ?
O5 N6 1.212(2) . ?
O6 N6 1.205(2) . ?
N6 C53 1.465(2) . ?
C53 C54 1.388(2) . ?
C53 C58 1.394(2) . ?
C54 C55 1.391(3) . ?
C55 C56 1.384(3) . ?
C55 H55 0.9300 . ?
C56 C57 1.380(3) . ?
C56 H56 0.9300 . ?
C57 C58 1.393(3) . ?
C57 H57 0.9300 . ?
O3 C60 1.337(2) . ?
O3 H3A 0.8200 . ?
O4 C64 1.341(2) . ?
O4 H4A 0.8200 . ?
N5 O11 1.118(8) . ?
N5 O8 1.210(2) . ?
N5 O7 1.242(3) . ?
N5 O12 1.262(8) . ?
N5 C59 1.467(2) . ?
C59 C60 1.394(2) . ?
C59 C64 1.398(2) . ?
C60 C61 1.396(3) . ?
C61 C62 1.387(3) . ?
C61 H61 0.9300 . ?
C62 C63 1.383(3) . ?
C62 H62 0.9300 . ?
C63 C64 1.390(3) . ?
C63 H63 0.9300 . ?
O8 O12 1.074(12) . ?
O8 O11 1.698(11) . ?
O7 O11 1.090(15) . ?

loop_
_geom_torsion_atom_site_label_1
_geom_torsion_atom_site_label_2
_geom_torsion_atom_site_label_3
_geom_torsion_atom_site_label_4
_geom_torsion
_geom_torsion_site_symmetry_1
_geom_torsion_site_symmetry_2
_geom_torsion_site_symmetry_3
_geom_torsion_site_symmetry_4
_geom_torsion_publ_flag
C52 N1 C40 C41 179.26(16) . . . . ?
C52 N1 C40 C45 -1.5(3) . . . . ?
N1 C40 C41 C42 179.34(18) . . . . ?
C45 C40 C41 C42 0.1(3) . . . . ?
C40 C41 C42 C43 0.1(3) . . . . ?
C41 C42 C43 C44 -0.4(3) . . . . ?
C42 C43 C44 C45 0.6(3) . . . . ?
C43 C44 C45 C46 179.82(19) . . . . ?
C43 C44 C45 C40 -0.4(3) . . . . ?
N1 C40 C45 C46 0.6(3) . . . . ?
C41 C40 C45 C46 179.86(17) . . . . ?
N1 C40 C45 C44 -179.19(17) . . . . ?
C41 C40 C45 C44 0.0(3) . . . . ?
C44 C45 C46 C47 -179.50(17) . . . . ?
C40 C45 C46 C47 0.7(3) . . . . ?
C45 C46 C47 C48 179.36(17) . . . . ?
C45 C46 C47 C52 -1.1(3) . . . . ?
C46 C47 C48 C49 179.60(18) . . . . ?
C52 C47 C48 C49 0.1(3) . . . . ?
C47 C48 C49 C50 -0.5(3) . . . . ?
C48 C49 C50 C51 0.5(3) . . . . ?
C49 C50 C51 C52 0.0(3) . . . . ?
C40 N1 C52 C51 -179.49(16) . . . . ?
C40 N1 C52 C47 1.1(3) . . . . ?
C50 C51 C52 N1 -179.79(17) . . . . ?
C50 C51 C52 C47 -0.4(3) . . . . ?
C46 C47 C52 N1 0.2(3) . . . . ?
C48 C47 C52 N1 179.77(16) . . . . ?
C46 C47 C52 C51 -179.22(16) . . . . ?
C48 C47 C52 C51 0.3(3) . . . . ?
C39 C27 C28 C29 -0.2(3) . . . . ?
C27 C28 C29 C30 0.7(3) . . . . ?
C28 C29 C30 C31 -0.8(3) . . . . ?
C29 C30 C31 C32 179.75(19) . . . . ?
C29 C30 C31 C39 0.4(3) . . . . ?
C30 C31 C32 C33 179.15(17) . . . . ?
C39 C31 C32 C33 -1.5(3) . . . . ?
C31 C32 C33 C34 -178.97(17) . . . . ?
C31 C32 C33 C38 1.2(3) . . . . ?
C32 C33 C34 C35 179.69(18) . . . . ?
C38 C33 C34 C35 -0.4(3) . . . . ?
C33 C34 C35 C36 0.5(3) . . . . ?
C34 C35 C36 C37 0.0(3) . . . . ?
C35 C36 C37 C38 -0.6(3) . . . . ?
C39 N2 C38 C37 178.99(16) . . . . ?
C39 N2 C38 C33 -1.8(3) . . . . ?
C36 C37 C38 N2 179.91(17) . . . . ?
C36 C37 C38 C33 0.6(3) . . . . ?
C32 C33 C38 N2 0.5(3) . . . . ?
C34 C33 C38 N2 -179.37(16) . . . . ?
C32 C33 C38 C37 179.75(16) . . . . ?
C34 C33 C38 C37 -0.1(3) . . . . ?
C38 N2 C39 C27 -179.11(16) . . . . ?
C38 N2 C39 C31 1.4(3) . . . . ?
C28 C27 C39 N2 -179.74(18) . . . . ?
C28 C27 C39 C31 -0.2(3) . . . . ?
C32 C31 C39 N2 0.2(3) . . . . ?
C30 C31 C39 N2 179.61(17) . . . . ?
C32 C31 C39 C27 -179.26(17) . . . . ?
C30 C31 C39 C27 0.1(3) . . . . ?
C26 C20 C14 C15 179.46(17) . . . . ?
C26 C20 C14 C19 -0.6(3) . . . . ?
C20 C14 C15 C16 179.43(19) . . . . ?
C19 C14 C15 C16 -0.5(3) . . . . ?
C14 C15 C16 C17 -0.6(3) . . . . ?
C15 C16 C17 C18 1.2(3) . . . . ?
C16 C17 C18 C19 -0.6(3) . . . . ?
C17 C18 C19 N3 179.11(17) . . . . ?
C17 C18 C19 C14 -0.5(3) . . . . ?
C20 C14 C19 N3 1.5(3) . . . . ?
C15 C14 C19 N3 -178.52(17) . . . . ?
C20 C14 C19 C18 -178.86(17) . . . . ?
C15 C14 C19 C18 1.1(3) . . . . ?
C18 C19 N3 C21 179.04(16) . . . . ?
C14 C19 N3 C21 -1.4(3) . . . . ?
C19 N3 C21 C22 -179.72(16) . . . . ?
C19 N3 C21 C26 0.3(3) . . . . ?
N3 C21 C22 C23 179.15(17) . . . . ?
C26 C21 C22 C23 -0.8(3) . . . . ?
C21 C22 C23 C24 0.6(3) . . . . ?
C22 C23 C24 C25 0.7(3) . . . . ?
C23 C24 C25 C26 -1.8(3) . . . . ?
C14 C20 C26 C25 -179.57(17) . . . . ?
C14 C20 C26 C21 -0.4(3) . . . . ?
C24 C25 C26 C20 -179.34(18) . . . . ?
C24 C25 C26 C21 1.5(3) . . . . ?
N3 C21 C26 C20 0.6(3) . . . . ?
C22 C21 C26 C20 -179.39(16) . . . . ?
N3 C21 C26 C25 179.82(16) . . . . ?
C22 C21 C26 C25 -0.2(3) . . . . ?
C13 C7 C1 C2 179.84(17) . . . . ?
C13 C7 C1 C6 -0.5(3) . . . . ?
C7 C1 C2 C3 179.82(19) . . . . ?
C6 C1 C2 C3 0.1(3) . . . . ?
C1 C2 C3 C4 0.9(3) . . . . ?
C2 C3 C4 C5 -1.0(3) . . . . ?
C3 C4 C5 C6 0.1(3) . . . . ?
C4 C5 C6 N4 -179.56(17) . . . . ?
C4 C5 C6 C1 0.9(3) . . . . ?
C7 C1 C6 N4 -0.3(3) . . . . ?
C2 C1 C6 N4 179.46(17) . . . . ?
C7 C1 C6 C5 179.31(17) . . . . ?
C2 C1 C6 C5 -1.0(3) . . . . ?
C5 C6 N4 C8 -178.82(16) . . . . ?
C1 C6 N4 C8 0.7(3) . . . . ?
C6 N4 C8 C9 179.25(16) . . . . ?
C6 N4 C8 C13 -0.5(3) . . . . ?
N4 C8 C9 C10 -179.87(17) . . . . ?
C13 C8 C9 C10 -0.1(3) . . . . ?
C8 C9 C10 C11 -0.1(3) . . . . ?
C9 C10 C11 C12 -0.5(3) . . . . ?
C10 C11 C12 C13 1.2(3) . . . . ?
C1 C7 C13 C12 179.90(17) . . . . ?
C1 C7 C13 C8 0.7(3) . . . . ?
C11 C12 C13 C7 179.40(18) . . . . ?
C11 C12 C13 C8 -1.4(3) . . . . ?
N4 C8 C13 C7 -0.2(3) . . . . ?
C9 C8 C13 C7 -179.95(17) . . . . ?
N4 C8 C13 C12 -179.44(16) . . . . ?
C9 C8 C13 C12 0.8(3) . . . . ?
O6 N6 C53 C54 69.9(2) . . . . ?
O5 N6 C53 C54 -109.5(2) . . . . ?
O6 N6 C53 C58 -113.0(2) . . . . ?
O5 N6 C53 C58 67.6(2) . . . . ?
C58 C53 C54 O1 179.89(17) . . . . ?
N6 C53 C54 O1 -3.1(3) . . . . ?
C58 C53 C54 C55 -2.0(3) . . . . ?
N6 C53 C54 C55 175.02(17) . . . . ?
O1 C54 C55 C56 178.88(19) . . . . ?
C53 C54 C55 C56 0.9(3) . . . . ?
C54 C55 C56 C57 0.9(3) . . . . ?
C55 C56 C57 C58 -1.6(3) . . . . ?
C56 C57 C58 O2 179.09(19) . . . . ?
C56 C57 C58 C53 0.5(3) . . . . ?
C54 C53 C58 O2 -177.42(17) . . . . ?
N6 C53 C58 O2 5.6(3) . . . . ?
C54 C53 C58 C57 1.3(3) . . . . ?
N6 C53 C58 C57 -175.71(17) . . . . ?
O11 N5 C59 C60 -57.5(11) . . . . ?
O8 N5 C59 C60 57.6(3) . . . . ?
O7 N5 C59 C60 -120.4(2) . . . . ?
O12 N5 C59 C60 115.7(7) . . . . ?
O11 N5 C59 C64 120.4(10) . . . . ?
O8 N5 C59 C64 -124.5(2) . . . . ?
O7 N5 C59 C64 57.5(3) . . . . ?
O12 N5 C59 C64 -66.4(7) . . . . ?
C64 C59 C60 O3 179.56(18) . . . . ?
N5 C59 C60 O3 -2.6(3) . . . . ?
C64 C59 C60 C61 -1.9(3) . . . . ?
N5 C59 C60 C61 175.88(17) . . . . ?
O3 C60 C61 C62 179.04(19) . . . . ?
C59 C60 C61 C62 0.6(3) . . . . ?
C60 C61 C62 C63 0.9(3) . . . . ?
C61 C62 C63 C64 -1.2(3) . . . . ?
C62 C63 C64 O4 177.61(19) . . . . ?
C62 C63 C64 C59 0.0(3) . . . . ?
C60 C59 C64 O4 -176.14(17) . . . . ?
N5 C59 C64 O4 6.0(3) . . . . ?
C60 C59 C64 C63 1.7(3) . . . . ?
N5 C59 C64 C63 -176.18(17) . . . . ?
O11 N5 O8 O12 -133.7(8) . . . . ?
O7 N5 O8 O12 -84.1(6) . . . . ?
C59 N5 O8 O12 98.0(5) . . . . ?
O7 N5 O8 O11 49.6(6) . . . . ?
O12 N5 O8 O11 133.7(8) . . . . ?
C59 N5 O8 O11 -128.3(7) . . . . ?
O8 N5 O7 O11 -68.7(7) . . . . ?
O12 N5 O7 O11 -122.6(8) . . . . ?
C59 N5 O7 O11 109.3(6) . . . . ?
O11 O8 O12 N5 -28.6(4) . . . . ?
O11 N5 O12 O8 62.1(13) . . . . ?
O7 N5 O12 O8 119.6(4) . . . . ?
C59 N5 O12 O8 -110.6(4) . . . . ?
N5 O7 O11 O8 34.4(2) . . . . ?
O8 N5 O11 O7 128.2(4) . . . . ?
O12 N5 O11 O7 84.3(11) . . . . ?
C59 N5 O11 O7 -103.3(5) . . . . ?
O7 N5 O11 O8 -128.2(4) . . . . ?
O12 N5 O11 O8 -43.9(9) . . . . ?
C59 N5 O11 O8 128.5(6) . . . . ?
O12 O8 O11 O7 -5.7(7) . . . . ?
N5 O8 O11 O7 -47.7(6) . . . . ?
O12 O8 O11 N5 42.0(7) . . . . ?
